data_4348443
loop_
_publ_author_name
'Macdonald, Charles L. B.'
'Binder, Justin F.'
'Swidan, Ala'aeddeen'
'Nguyen, Jennifer H.'
'Kosnik, Stephanie C.'
'Ellis, Bobby D.'

_publ_section_title
;
 Convenient Preparation and Detailed Analysis of a Series of
 NHC-Stabilized Phosphorus(I) Dyes and Their Derivatives.
;
_journal_issue 14
_journal_name_full 'Inorganic chemistry'
_journal_page_first 7152
_journal_page_last 7166
_journal_paper_doi 10.1021/acs.inorgchem.6b01163
_journal_volume 55
_journal_year 2016
_chemical_formula_moiety 'C18 H20 N4 P, I'
_chemical_formula_sum 'C18 H20 I N4 P'
_chemical_formula_weight 450.25
_space_group_crystal_system monoclinic
_space_group_IT_number 14
_space_group_name_Hall '-P 2ybc'
_space_group_name_H-M_alt 'P 1 21/c 1'
_atom_sites_solution_hydrogens geom
_audit_creation_method SHELXL-2014/7
_cell_angle_alpha 90
_cell_angle_beta 106.4580(10)
_cell_angle_gamma 90
_cell_formula_units_Z 8
_cell_length_a 16.6369(6)
_cell_length_b 14.6559(6)
_cell_length_c 16.2198(6)
_cell_measurement_reflns_used 9947
_cell_measurement_temperature 173(2)
_cell_measurement_theta_max 30.41
_cell_measurement_theta_min 2.91
_cell_volume 3792.8(3)
_computing_cell_refinement 'Bruker SAINT'
_computing_data_collection 'Bruker APEX2'
_computing_data_reduction 'Bruker SAINT'
_computing_molecular_graphics 'Bruker SHELXTL'
_computing_publication_material 'Bruker SHELXTL'
_computing_structure_refinement 'SHELXL-2014/7 (Sheldrick, 2014)'
_computing_structure_solution 'SHELXS-97 (Sheldrick 2008)'
_diffrn_ambient_temperature 173(2)
_diffrn_measured_fraction_theta_full 0.999
_diffrn_measured_fraction_theta_max 0.999
_diffrn_measurement_device_type 'Bruker APEX-II CCD'
_diffrn_measurement_method '\f and \w scans'
_diffrn_radiation_type MoK\a
_diffrn_radiation_wavelength 0.71073
_diffrn_reflns_av_R_equivalents 0.0245
_diffrn_reflns_av_unetI/netI 0.0112
_diffrn_reflns_Laue_measured_fraction_full 0.999
_diffrn_reflns_Laue_measured_fraction_max 0.999
_diffrn_reflns_limit_h_max 21
_diffrn_reflns_limit_h_min -21
_diffrn_reflns_limit_k_max 19
_diffrn_reflns_limit_k_min -19
_diffrn_reflns_limit_l_max 21
_diffrn_reflns_limit_l_min -20
_diffrn_reflns_number 90864
_diffrn_reflns_point_group_measured_fraction_full 0.999
_diffrn_reflns_point_group_measured_fraction_max 0.999
_diffrn_reflns_theta_full 25.242
_diffrn_reflns_theta_max 27.500
_diffrn_reflns_theta_min 2.780
_exptl_absorpt_coefficient_mu 1.780
_exptl_absorpt_correction_T_max 0.779
_exptl_absorpt_correction_T_min 0.735
_exptl_absorpt_correction_type multi-scan
_exptl_absorpt_process_details 'SADABS; Bruker, 2015'
_exptl_crystal_colour yellow
_exptl_crystal_density_diffrn 1.577
_exptl_crystal_description prism
_exptl_crystal_F_000 1792
_exptl_crystal_size_max 0.226
_exptl_crystal_size_mid 0.162
_exptl_crystal_size_min 0.140
_refine_diff_density_max 0.615
_refine_diff_density_min -1.138
_refine_diff_density_rms 0.072
_refine_ls_extinction_method none
_refine_ls_goodness_of_fit_ref 1.048
_refine_ls_hydrogen_treatment constr
_refine_ls_matrix_type full
_refine_ls_number_parameters 441
_refine_ls_number_reflns 8699
_refine_ls_number_restraints 0
_refine_ls_restrained_S_all 1.048
_refine_ls_R_factor_all 0.0279
_refine_ls_R_factor_gt 0.0232
_refine_ls_shift/su_max 0.004
_refine_ls_shift/su_mean 0.000
_refine_ls_structure_factor_coef Fsqd
_refine_ls_weighting_details 'w=1/[\s^2^(Fo^2^)+(0.0264P)^2^+3.0596P] where P=(Fo^2^+2Fc^2^)/3'
_refine_ls_weighting_scheme calc
_refine_ls_wR_factor_gt 0.0547
_refine_ls_wR_factor_ref 0.0579
_reflns_Friedel_coverage 0.000
_reflns_number_gt 7787
_reflns_number_total 8699
_reflns_threshold_expression 'I > 2\s(I)'
_cod_data_source_file ic6b01163_si_007.cif
_cod_data_source_block shelx
_cod_original_sg_symbol_H-M 'P 21/c'
_cod_database_code 4348443
_shelx_shelxl_version_number 2014/7
_shelx_space_group_comment
;
The symmetry employed for this shelxl refinement is uniquely defined
by the following loop, which should always be used as a source of
symmetry information in preference to the above space-group names.
They are only intended as comments.
;
_shelx_estimated_absorpt_t_min 0.689
_shelx_estimated_absorpt_t_max 0.789

loop_
_space_group_symop_operation_xyz
'x, y, z'
'-x, y+1/2, -z+1/2'
'-x, -y, -z'
'x, -y-1/2, z-1/2'

loop_
_atom_site_label
_atom_site_type_symbol
_atom_site_fract_x
_atom_site_fract_y
_atom_site_fract_z
_atom_site_U_iso_or_equiv
_atom_site_adp_type
_atom_site_occupancy
_atom_site_site_symmetry_order
_atom_site_calc_flag
_atom_site_refinement_flags_posn
_atom_site_refinement_flags_adp
C29 C 1.14135(15) 1.22789(16) 0.66021(15) 0.0404(5) Uani 1 1 d . .
H29 H 1.1064 1.2770 0.6334 0.048 Uiso 1 1 calc R U
P1 P 0.94998(3) 0.99452(4) 0.77275(3) 0.03339(12) Uani 1 1 d . .
C11 C 0.86447(11) 1.01322(12) 0.67873(12) 0.0239(4) Uani 1 1 d . .
N12 N 0.78390(10) 1.01838(11) 0.68289(10) 0.0255(3) Uani 1 1 d . .
N15 N 0.86143(9) 1.01373(10) 0.59405(10) 0.0223(3) Uani 1 1 d . .
C13 C 0.72909(11) 1.02083(12) 0.60068(12) 0.0231(3) Uani 1 1 d . .
C14 C 0.77823(11) 1.01917(12) 0.54428(12) 0.0223(3) Uani 1 1 d . .
C16 C 0.64201(12) 1.02225(13) 0.57132(14) 0.0295(4) Uani 1 1 d . .
H16 H 0.6082 1.0240 0.6097 0.035 Uiso 1 1 calc R U
C17 C 0.60758(12) 1.02099(13) 0.48309(15) 0.0342(5) Uani 1 1 d . .
H17 H 0.5483 1.0212 0.4603 0.041 Uiso 1 1 calc R U
C18 C 0.65676(13) 1.01949(14) 0.42637(14) 0.0349(4) Uani 1 1 d . .
H18 H 0.6303 1.0186 0.3662 0.042 Uiso 1 1 calc R U
C19 C 0.74352(12) 1.01928(13) 0.45588(12) 0.0293(4) Uani 1 1 d . .
H19 H 0.7774 1.0192 0.4175 0.035 Uiso 1 1 calc R U
C21 C 1.03114(11) 1.05208(13) 0.74028(11) 0.0255(4) Uani 1 1 d . .
N22 N 1.11068(10) 1.01964(11) 0.75952(10) 0.0257(3) Uani 1 1 d . .
N25 N 1.03077(10) 1.13513(11) 0.70291(10) 0.0275(3) Uani 1 1 d . .
C23 C 1.16139(11) 1.08155(14) 0.73306(12) 0.0273(4) Uani 1 1 d . .
C24 C 1.11048(12) 1.15413(14) 0.69553(12) 0.0290(4) Uani 1 1 d . .
C26 C 1.24668(12) 1.07972(16) 0.73899(13) 0.0355(5) Uani 1 1 d . .
H26 H 1.2816 1.0303 0.7651 0.043 Uiso 1 1 calc R U
C27 C 1.27758(14) 1.15349(19) 0.70499(15) 0.0444(6) Uani 1 1 d . .
H27 H 1.3354 1.1550 0.7081 0.053 Uiso 1 1 calc R U
C28 C 1.22649(16) 1.22581(18) 0.66625(16) 0.0482(6) Uani 1 1 d . .
H28 H 1.2504 1.2751 0.6433 0.058 Uiso 1 1 calc R U
P2 P 0.35372(4) 1.28565(4) -0.10458(4) 0.04193(15) Uani 1 1 d . .
C31 C 0.45893(12) 1.26790(12) -0.03663(12) 0.0269(4) Uani 1 1 d . .
N32 N 0.52743(12) 1.26751(11) -0.06575(10) 0.0299(4) Uani 1 1 d . .
N35 N 0.48605(10) 1.26001(11) 0.05015(9) 0.0248(3) Uani 1 1 d . .
C33 C 0.59889(13) 1.25782(12) 0.00235(13) 0.0283(4) Uani 1 1 d . .
C34 C 0.57258(12) 1.25239(13) 0.07626(12) 0.0259(4) Uani 1 1 d . .
C36 C 0.68357(15) 1.25501(14) 0.00637(17) 0.0403(5) Uani 1 1 d . .
H36 H 0.7019 1.2584 -0.0439 0.048 Uiso 1 1 calc R U
C37 C 0.73910(14) 1.24712(15) 0.0866(2) 0.0476(6) Uani 1 1 d . .
H37 H 0.7973 1.2448 0.0915 0.057 Uiso 1 1 calc R U
C38 C 0.71356(14) 1.24241(16) 0.16091(18) 0.0458(6) Uani 1 1 d . .
H38 H 0.7546 1.2378 0.2151 0.055 Uiso 1 1 calc R U
C39 C 0.62904(13) 1.24434(15) 0.15763(14) 0.0360(4) Uani 1 1 d . .
H39 H 0.6110 1.2404 0.2081 0.043 Uiso 1 1 calc R U
C41 C 0.30333(12) 1.19609(13) -0.06475(12) 0.0282(4) Uani 1 1 d . .
N42 N 0.22069(10) 1.20061(11) -0.06708(11) 0.0321(4) Uani 1 1 d . .
N45 N 0.33109(9) 1.11196(10) -0.03402(10) 0.0234(3) Uani 1 1 d . .
C43 C 0.19570(12) 1.11932(14) -0.03832(12) 0.0294(4) Uani 1 1 d . .
C44 C 0.26626(11) 1.06357(13) -0.01549(11) 0.0242(4) Uani 1 1 d . .
C46 C 0.11890(12) 1.08911(17) -0.02931(14) 0.0397(5) Uani 1 1 d . .
H46 H 0.0703 1.1266 -0.0443 0.048 Uiso 1 1 calc R U
C47 C 0.11748(14) 1.00214(17) 0.00246(15) 0.0415(5) Uani 1 1 d . .
H47 H 0.0662 0.9792 0.0090 0.050 Uiso 1 1 calc R U
C48 C 0.18835(13) 0.94634(16) 0.02549(13) 0.0358(5) Uani 1 1 d . .
H48 H 0.1841 0.8867 0.0469 0.043 Uiso 1 1 calc R U
C49 C 0.26466(12) 0.97653(14) 0.01761(12) 0.0285(4) Uani 1 1 d . .
H49 H 0.3135 0.9395 0.0340 0.034 Uiso 1 1 calc R U
C121 C 0.75976(15) 1.02221(19) 0.76275(14) 0.0423(5) Uani 1 1 d . .
H12A H 0.7589 0.9603 0.7854 0.064 Uiso 1 1 calc R U
H12B H 0.7039 1.0494 0.7514 0.064 Uiso 1 1 calc R U
H12C H 0.8003 1.0594 0.8050 0.064 Uiso 1 1 calc R U
C151 C 0.93060(12) 0.99455(14) 0.55785(13) 0.0284(4) Uani 1 1 d . .
H15A H 0.9561 1.0521 0.5475 0.043 Uiso 1 1 calc R U
H15B H 0.9094 0.9615 0.5035 0.043 Uiso 1 1 calc R U
H15C H 0.9727 0.9572 0.5983 0.043 Uiso 1 1 calc R U
C221 C 1.13830(13) 0.93024(14) 0.79561(13) 0.0349(4) Uani 1 1 d . .
H22A H 1.1074 0.9134 0.8366 0.052 Uiso 1 1 calc R U
H22B H 1.1984 0.9322 0.8252 0.052 Uiso 1 1 calc R U
H22C H 1.1276 0.8850 0.7493 0.052 Uiso 1 1 calc R U
C251 C 0.96177(13) 1.20018(15) 0.68181(15) 0.0360(5) Uani 1 1 d . .
H25A H 0.9309 1.1943 0.6209 0.054 Uiso 1 1 calc R U
H25B H 0.9840 1.2623 0.6932 0.054 Uiso 1 1 calc R U
H25C H 0.9240 1.1877 0.7172 0.054 Uiso 1 1 calc R U
C321 C 0.52684(19) 1.27276(16) -0.15575(14) 0.0477(6) Uani 1 1 d . .
H32A H 0.4692 1.2664 -0.1926 0.072 Uiso 1 1 calc R U
H32B H 0.5615 1.2236 -0.1684 0.072 Uiso 1 1 calc R U
H32C H 0.5495 1.3318 -0.1667 0.072 Uiso 1 1 calc R U
C351 C 0.43456(13) 1.26675(15) 0.10919(13) 0.0335(4) Uani 1 1 d . .
H35A H 0.3798 1.2927 0.0790 0.050 Uiso 1 1 calc R U
H35B H 0.4625 1.3062 0.1576 0.050 Uiso 1 1 calc R U
H35C H 0.4268 1.2058 0.1307 0.050 Uiso 1 1 calc R U
C421 C 0.16729(15) 1.28072(16) -0.09308(17) 0.0483(6) Uani 1 1 d . .
H42A H 0.1979 1.3354 -0.0669 0.072 Uiso 1 1 calc R U
H42B H 0.1168 1.2739 -0.0740 0.072 Uiso 1 1 calc R U
H42C H 0.1513 1.2865 -0.1558 0.072 Uiso 1 1 calc R U
C451 C 0.41025(11) 1.06936(13) -0.03459(13) 0.0291(4) Uani 1 1 d . .
H45A H 0.4317 1.0984 -0.0785 0.044 Uiso 1 1 calc R U
H45B H 0.4012 1.0042 -0.0475 0.044 Uiso 1 1 calc R U
H45C H 0.4511 1.0768 0.0219 0.044 Uiso 1 1 calc R U
I1 I 0.91248(2) 1.22116(2) 0.41581(2) 0.03847(5) Uani 1 1 d . .
I2 I 0.47493(2) 0.98988(2) 0.21375(2) 0.03365(4) Uani 1 1 d . .

loop_
_atom_site_aniso_label
_atom_site_aniso_U_11
_atom_site_aniso_U_22
_atom_site_aniso_U_33
_atom_site_aniso_U_23
_atom_site_aniso_U_13
_atom_site_aniso_U_12
C29 0.0450(12) 0.0410(12) 0.0377(12) -0.0034(9) 0.0158(10) -0.0078(10)
P1 0.0251(2) 0.0479(3) 0.0251(2) 0.0079(2) 0.00374(19) -0.0048(2)
C11 0.0205(8) 0.0279(9) 0.0244(9) -0.0009(7) 0.0081(7) -0.0020(7)
N12 0.0213(7) 0.0325(8) 0.0257(8) 0.0002(6) 0.0113(6) -0.0008(6)
N15 0.0178(7) 0.0276(8) 0.0225(7) -0.0027(6) 0.0073(6) 0.0001(6)
C13 0.0219(8) 0.0188(8) 0.0292(9) -0.0015(7) 0.0083(7) -0.0019(6)
C14 0.0201(8) 0.0197(8) 0.0262(9) -0.0038(7) 0.0051(7) 0.0003(6)
C16 0.0202(9) 0.0234(9) 0.0459(11) 0.0023(8) 0.0106(8) -0.0005(7)
C17 0.0204(9) 0.0243(9) 0.0512(13) 0.0001(9) -0.0008(8) -0.0002(7)
C18 0.0322(10) 0.0322(10) 0.0326(10) -0.0053(8) -0.0035(8) 0.0015(8)
C19 0.0304(10) 0.0299(10) 0.0256(9) -0.0066(7) 0.0049(7) 0.0022(8)
C21 0.0213(8) 0.0305(9) 0.0222(8) -0.0024(7) 0.0023(7) 0.0002(7)
N22 0.0217(7) 0.0291(8) 0.0238(7) -0.0043(6) 0.0021(6) 0.0017(6)
N25 0.0228(7) 0.0283(8) 0.0308(8) -0.0005(6) 0.0068(6) 0.0019(6)
C23 0.0230(9) 0.0354(10) 0.0224(8) -0.0104(7) 0.0051(7) -0.0027(7)
C24 0.0272(9) 0.0331(10) 0.0271(9) -0.0066(8) 0.0084(7) -0.0044(8)
C26 0.0244(9) 0.0536(13) 0.0272(10) -0.0157(9) 0.0050(8) -0.0010(9)
C27 0.0293(10) 0.0694(16) 0.0375(12) -0.0199(11) 0.0144(9) -0.0141(11)
C28 0.0488(14) 0.0563(15) 0.0463(13) -0.0128(11) 0.0246(11) -0.0248(12)
P2 0.0472(3) 0.0254(3) 0.0375(3) 0.0082(2) -0.0134(2) -0.0065(2)
C31 0.0357(10) 0.0203(9) 0.0221(8) -0.0007(7) 0.0039(7) -0.0044(7)
N32 0.0482(10) 0.0232(8) 0.0218(8) -0.0017(6) 0.0155(7) -0.0071(7)
N35 0.0252(7) 0.0302(8) 0.0192(7) -0.0005(6) 0.0065(6) -0.0016(6)
C33 0.0380(10) 0.0179(8) 0.0336(10) -0.0021(7) 0.0177(8) -0.0032(7)
C34 0.0269(9) 0.0241(9) 0.0275(9) -0.0008(7) 0.0088(7) -0.0011(7)
C36 0.0448(12) 0.0224(9) 0.0663(15) -0.0053(10) 0.0360(12) -0.0046(9)
C37 0.0284(11) 0.0282(11) 0.088(2) -0.0073(12) 0.0192(12) -0.0003(9)
C38 0.0308(11) 0.0353(12) 0.0612(15) -0.0025(11) -0.0033(10) 0.0048(9)
C39 0.0335(11) 0.0401(11) 0.0303(10) 0.0010(9) 0.0023(8) 0.0025(9)
C41 0.0267(9) 0.0232(9) 0.0277(9) -0.0048(7) -0.0037(7) 0.0040(7)
N42 0.0263(8) 0.0279(8) 0.0346(9) -0.0074(7) -0.0033(7) 0.0108(7)
N45 0.0197(7) 0.0203(7) 0.0279(8) -0.0014(6) 0.0030(6) 0.0032(6)
C43 0.0236(9) 0.0335(10) 0.0273(9) -0.0108(8) 0.0008(7) 0.0056(7)
C44 0.0199(8) 0.0277(9) 0.0234(8) -0.0069(7) 0.0034(7) 0.0007(7)
C46 0.0202(9) 0.0578(14) 0.0384(11) -0.0160(10) 0.0039(8) 0.0068(9)
C47 0.0273(10) 0.0618(15) 0.0380(12) -0.0111(10) 0.0133(9) -0.0072(10)
C48 0.0339(11) 0.0452(12) 0.0290(10) -0.0038(9) 0.0102(8) -0.0094(9)
C49 0.0264(9) 0.0318(10) 0.0259(9) -0.0029(7) 0.0050(7) -0.0008(7)
C121 0.0377(11) 0.0651(15) 0.0315(11) 0.0050(10) 0.0215(9) 0.0020(11)
C151 0.0236(9) 0.0347(10) 0.0305(10) -0.0028(8) 0.0135(7) 0.0024(7)
C221 0.0337(10) 0.0330(11) 0.0317(10) 0.0011(8) -0.0009(8) 0.0080(8)
C251 0.0307(10) 0.0340(11) 0.0423(12) 0.0012(9) 0.0087(9) 0.0097(8)
C321 0.0873(19) 0.0379(12) 0.0254(10) -0.0028(9) 0.0282(12) -0.0135(12)
C351 0.0296(10) 0.0462(12) 0.0279(10) -0.0053(8) 0.0135(8) -0.0005(9)
C421 0.0405(12) 0.0353(12) 0.0568(15) -0.0047(10) -0.0062(11) 0.0217(10)
C451 0.0233(9) 0.0265(9) 0.0385(10) 0.0008(8) 0.0102(8) 0.0056(7)
I1 0.04427(8) 0.03333(8) 0.04004(8) -0.00085(5) 0.01555(6) 0.00467(6)
I2 0.02884(7) 0.04198(8) 0.02800(7) -0.00313(5) 0.00462(5) -0.00013(5)

loop_
_atom_type_symbol
_atom_type_description
_atom_type_scat_dispersion_real
_atom_type_scat_dispersion_imag
_atom_type_scat_source
C C 0.0033 0.0016 'International Tables Vol C Tables 4.2.6.8 and 6.1.1.4'
H H 0.0000 0.0000 'International Tables Vol C Tables 4.2.6.8 and 6.1.1.4'
N N 0.0061 0.0033 'International Tables Vol C Tables 4.2.6.8 and 6.1.1.4'
P P 0.1023 0.0942 'International Tables Vol C Tables 4.2.6.8 and 6.1.1.4'
I I -0.4742 1.8119 'International Tables Vol C Tables 4.2.6.8 and 6.1.1.4'

loop_
_geom_angle_atom_site_label_1
_geom_angle_atom_site_label_2
_geom_angle_atom_site_label_3
_geom_angle
C24 C29 C28 116.2(2)
C24 C29 H29 121.9
C28 C29 H29 121.9
C11 P1 C21 99.25(8)
N15 C11 N12 107.10(15)
N15 C11 P1 130.94(14)
N12 C11 P1 121.49(14)
C11 N12 C13 109.99(15)
C11 N12 C121 124.53(17)
C13 N12 C121 125.48(16)
C11 N15 C14 109.39(14)
C11 N15 C151 126.67(15)
C14 N15 C151 123.03(15)
N12 C13 C14 106.47(15)
N12 C13 C16 131.84(17)
C14 C13 C16 121.67(18)
C19 C14 C13 122.08(17)
C19 C14 N15 130.84(17)
C13 C14 N15 107.03(15)
C17 C16 C13 116.10(18)
C17 C16 H16 122.0
C13 C16 H16 122.0
C16 C17 C18 122.33(18)
C16 C17 H17 118.8
C18 C17 H17 118.8
C19 C18 C17 121.39(19)
C19 C18 H18 119.3
C17 C18 H18 119.3
C14 C19 C18 116.43(19)
C14 C19 H19 121.8
C18 C19 H19 121.8
N22 C21 N25 107.30(16)
N22 C21 P1 122.29(14)
N25 C21 P1 130.08(14)
C21 N22 C23 109.80(16)
C21 N22 C221 125.75(17)
C23 N22 C221 124.26(16)
C21 N25 C24 109.47(16)
C21 N25 C251 126.50(17)
C24 N25 C251 123.72(17)
N22 C23 C24 106.73(16)
N22 C23 C26 131.45(19)
C24 C23 C26 121.8(2)
C23 C24 C29 121.77(19)
C23 C24 N25 106.65(17)
C29 C24 N25 131.6(2)
C27 C26 C23 116.4(2)
C27 C26 H26 121.8
C23 C26 H26 121.8
C26 C27 C28 121.9(2)
C26 C27 H27 119.0
C28 C27 H27 119.0
C27 C28 C29 121.8(2)
C27 C28 H28 119.1
C29 C28 H28 119.1
C41 P2 C31 98.49(9)
N32 C31 N35 107.26(16)
N32 C31 P2 123.75(14)
N35 C31 P2 128.80(15)
C31 N32 C33 109.93(15)
C31 N32 C321 125.6(2)
C33 N32 C321 124.44(19)
C31 N35 C34 109.61(15)
C31 N35 C351 126.26(16)
C34 N35 C351 123.90(15)
N32 C33 C34 106.58(17)
N32 C33 C36 132.10(19)
C34 C33 C36 121.3(2)
N35 C34 C33 106.60(16)
N35 C34 C39 131.36(18)
C33 C34 C39 122.00(19)
C37 C36 C33 116.6(2)
C37 C36 H36 121.7
C33 C36 H36 121.7
C36 C37 C38 122.6(2)
C36 C37 H37 118.7
C38 C37 H37 118.7
C37 C38 C39 121.3(2)
C37 C38 H38 119.3
C39 C38 H38 119.3
C34 C39 C38 116.2(2)
C34 C39 H39 121.9
C38 C39 H39 121.9
N45 C41 N42 106.77(17)
N45 C41 P2 131.09(15)
N42 C41 P2 121.97(14)
C41 N42 C43 110.16(15)
C41 N42 C421 124.9(2)
C43 N42 C421 124.92(19)
C41 N45 C44 109.70(15)
C41 N45 C451 126.76(16)
C44 N45 C451 122.59(15)
N42 C43 C44 106.46(17)
N42 C43 C46 132.66(19)
C44 C43 C46 120.9(2)
C49 C44 C43 122.39(18)
C49 C44 N45 130.74(17)
C43 C44 N45 106.86(17)
C47 C46 C43 116.43(19)
C47 C46 H46 121.8
C43 C46 H46 121.8
C46 C47 C48 122.6(2)
C46 C47 H47 118.7
C48 C47 H47 118.7
C49 C48 C47 121.0(2)
C49 C48 H48 119.5
C47 C48 H48 119.5
C48 C49 C44 116.64(19)
C48 C49 H49 121.7
C44 C49 H49 121.7
N12 C121 H12A 109.5
N12 C121 H12B 109.5
H12A C121 H12B 109.5
N12 C121 H12C 109.5
H12A C121 H12C 109.5
H12B C121 H12C 109.5
N15 C151 H15A 109.5
N15 C151 H15B 109.5
H15A C151 H15B 109.5
N15 C151 H15C 109.5
H15A C151 H15C 109.5
H15B C151 H15C 109.5
N22 C221 H22A 109.5
N22 C221 H22B 109.5
H22A C221 H22B 109.5
N22 C221 H22C 109.5
H22A C221 H22C 109.5
H22B C221 H22C 109.5
N25 C251 H25A 109.5
N25 C251 H25B 109.5
H25A C251 H25B 109.5
N25 C251 H25C 109.5
H25A C251 H25C 109.5
H25B C251 H25C 109.5
N32 C321 H32A 109.5
N32 C321 H32B 109.5
H32A C321 H32B 109.5
N32 C321 H32C 109.5
H32A C321 H32C 109.5
H32B C321 H32C 109.5
N35 C351 H35A 109.5
N35 C351 H35B 109.5
H35A C351 H35B 109.5
N35 C351 H35C 109.5
H35A C351 H35C 109.5
H35B C351 H35C 109.5
N42 C421 H42A 109.5
N42 C421 H42B 109.5
H42A C421 H42B 109.5
N42 C421 H42C 109.5
H42A C421 H42C 109.5
H42B C421 H42C 109.5
N45 C451 H45A 109.5
N45 C451 H45B 109.5
H45A C451 H45B 109.5
N45 C451 H45C 109.5
H45A C451 H45C 109.5
H45B C451 H45C 109.5

loop_
_geom_bond_atom_site_label_1
_geom_bond_atom_site_label_2
_geom_bond_distance
C29 C24 1.388(3)
C29 C28 1.392(3)
C29 H29 0.9500
P1 C11 1.7875(19)
P1 C21 1.793(2)
C11 N15 1.360(2)
C11 N12 1.363(2)
N12 C13 1.386(2)
N12 C121 1.462(2)
N15 C14 1.393(2)
N15 C151 1.460(2)
C13 C14 1.389(2)
C13 C16 1.391(3)
C14 C19 1.386(3)
C16 C17 1.383(3)
C16 H16 0.9500
C17 C18 1.394(3)
C17 H17 0.9500
C18 C19 1.386(3)
C18 H18 0.9500
C19 H19 0.9500
C21 N22 1.357(2)
C21 N25 1.359(2)
N22 C23 1.387(3)
N22 C221 1.455(2)
N25 C24 1.393(2)
N25 C251 1.457(2)
C23 C24 1.388(3)
C23 C26 1.395(3)
C26 C27 1.378(3)
C26 H26 0.9500
C27 C28 1.392(4)
C27 H27 0.9500
C28 H28 0.9500
P2 C41 1.775(2)
P2 C31 1.804(2)
C31 N32 1.352(3)
C31 N35 1.356(2)
N32 C33 1.382(3)
N32 C321 1.459(2)
N35 C34 1.385(2)
N35 C351 1.458(2)
C33 C34 1.390(3)
C33 C36 1.392(3)
C34 C39 1.391(3)
C36 C37 1.370(4)
C36 H36 0.9500
C37 C38 1.389(4)
C37 H37 0.9500
C38 C39 1.392(3)
C38 H38 0.9500
C39 H39 0.9500
C41 N45 1.361(2)
C41 N42 1.366(3)
N42 C43 1.386(3)
N42 C421 1.461(2)
N45 C44 1.393(2)
N45 C451 1.460(2)
C43 C44 1.392(2)
C43 C46 1.398(3)
C44 C49 1.387(3)
C46 C47 1.378(4)
C46 H46 0.9500
C47 C48 1.396(3)
C47 H47 0.9500
C48 C49 1.384(3)
C48 H48 0.9500
C49 H49 0.9500
C121 H12A 0.9800
C121 H12B 0.9800
C121 H12C 0.9800
C151 H15A 0.9800
C151 H15B 0.9800
C151 H15C 0.9800
C221 H22A 0.9800
C221 H22B 0.9800
C221 H22C 0.9800
C251 H25A 0.9800
C251 H25B 0.9800
C251 H25C 0.9800
C321 H32A 0.9800
C321 H32B 0.9800
C321 H32C 0.9800
C351 H35A 0.9800
C351 H35B 0.9800
C351 H35C 0.9800
C421 H42A 0.9800
C421 H42B 0.9800
C421 H42C 0.9800
C451 H45A 0.9800
C451 H45B 0.9800
C451 H45C 0.9800

loop_
_geom_hbond_atom_site_label_D
_geom_hbond_atom_site_label_H
_geom_hbond_atom_site_label_A
_geom_hbond_distance_DH
_geom_hbond_distance_HA
_geom_hbond_distance_DA
_geom_hbond_angle_DHA
_geom_hbond_site_symmetry_A
C121 H12B I2 0.98 3.23 4.033(2) 139.9 3_676
C151 H15A I1 0.98 3.22 4.004(2) 138.5 .
C151 H15C I1 0.98 3.28 4.0449(19) 135.8 3_776
C221 H22C I1 0.98 3.00 3.969(2) 168.6 3_776
C251 H25A I1 0.98 3.28 4.169(2) 152.2 .
C321 H32B I2 0.98 3.23 3.961(2) 132.6 3_675
C321 H32C I2 0.98 3.28 4.036(2) 135.3 4_585
C451 H45A I2 0.98 3.29 3.9991(19) 130.7 3_675
C451 H45C I2 0.98 3.28 4.035(2) 135.2 .

loop_
_geom_torsion_atom_site_label_1
_geom_torsion_atom_site_label_2
_geom_torsion_atom_site_label_3
_geom_torsion_atom_site_label_4
_geom_torsion
C21 P1 C11 N15 37.8(2)
C21 P1 C11 N12 -151.16(16)
N15 C11 N12 C13 0.9(2)
P1 C11 N12 C13 -172.03(13)
N15 C11 N12 C121 -178.20(19)
P1 C11 N12 C121 8.9(3)
N12 C11 N15 C14 -0.1(2)
P1 C11 N15 C14 171.93(14)
N12 C11 N15 C151 -169.29(17)
P1 C11 N15 C151 2.7(3)
C11 N12 C13 C14 -1.4(2)
C121 N12 C13 C14 177.72(19)
C11 N12 C13 C16 176.97(19)
C121 N12 C13 C16 -4.0(3)
N12 C13 C14 C19 178.87(17)
C16 C13 C14 C19 0.3(3)
N12 C13 C14 N15 1.27(19)
C16 C13 C14 N15 -177.26(16)
C11 N15 C14 C19 -178.08(19)
C151 N15 C14 C19 -8.4(3)
C11 N15 C14 C13 -0.8(2)
C151 N15 C14 C13 168.93(16)
N12 C13 C16 C17 -177.50(19)
C14 C13 C16 C17 0.6(3)
C13 C16 C17 C18 -0.7(3)
C16 C17 C18 C19 -0.1(3)
C13 C14 C19 C18 -1.1(3)
N15 C14 C19 C18 175.84(19)
C17 C18 C19 C14 1.0(3)
C11 P1 C21 N22 -141.47(15)
C11 P1 C21 N25 46.14(19)
N25 C21 N22 C23 -1.0(2)
P1 C21 N22 C23 -174.90(13)
N25 C21 N22 C221 -176.04(17)
P1 C21 N22 C221 10.1(3)
N22 C21 N25 C24 2.2(2)
P1 C21 N25 C24 175.43(14)
N22 C21 N25 C251 -171.50(18)
P1 C21 N25 C251 1.8(3)
C21 N22 C23 C24 -0.6(2)
C221 N22 C23 C24 174.59(17)
C21 N22 C23 C26 179.41(19)
C221 N22 C23 C26 -5.4(3)
N22 C23 C24 C29 -178.61(18)
C26 C23 C24 C29 1.4(3)
N22 C23 C24 N25 1.8(2)
C26 C23 C24 N25 -178.14(16)
C28 C29 C24 C23 -1.3(3)
C28 C29 C24 N25 178.1(2)
C21 N25 C24 C23 -2.5(2)
C251 N25 C24 C23 171.38(17)
C21 N25 C24 C29 178.0(2)
C251 N25 C24 C29 -8.1(3)
N22 C23 C26 C27 179.54(19)
C24 C23 C26 C27 -0.5(3)
C23 C26 C27 C28 -0.4(3)
C26 C27 C28 C29 0.4(4)
C24 C29 C28 C27 0.4(3)
C41 P2 C31 N32 134.27(16)
C41 P2 C31 N35 -51.41(19)
N35 C31 N32 C33 1.0(2)
P2 C31 N32 C33 176.36(13)
N35 C31 N32 C321 178.70(18)
P2 C31 N32 C321 -5.9(3)
N32 C31 N35 C34 -1.4(2)
P2 C31 N35 C34 -176.46(14)
N32 C31 N35 C351 173.33(17)
P2 C31 N35 C351 -1.7(3)
C31 N32 C33 C34 -0.2(2)
C321 N32 C33 C34 -177.95(18)
C31 N32 C33 C36 -178.8(2)
C321 N32 C33 C36 3.4(3)
C31 N35 C34 C33 1.3(2)
C351 N35 C34 C33 -173.60(17)
C31 N35 C34 C39 178.9(2)
C351 N35 C34 C39 4.0(3)
N32 C33 C34 N35 -0.6(2)
C36 C33 C34 N35 178.16(17)
N32 C33 C34 C39 -178.50(18)
C36 C33 C34 C39 0.3(3)
N32 C33 C36 C37 178.2(2)
C34 C33 C36 C37 -0.3(3)
C33 C36 C37 C38 -0.2(3)
C36 C37 C38 C39 0.8(4)
N35 C34 C39 C38 -177.0(2)
C33 C34 C39 C38 0.2(3)
C37 C38 C39 C34 -0.8(3)
C31 P2 C41 N45 -33.5(2)
C31 P2 C41 N42 151.97(16)
N45 C41 N42 C43 -0.3(2)
P2 C41 N42 C43 175.37(13)
N45 C41 N42 C421 177.58(19)
P2 C41 N42 C421 -6.7(3)
N42 C41 N45 C44 -1.0(2)
P2 C41 N45 C44 -176.12(15)
N42 C41 N45 C451 168.02(17)
P2 C41 N45 C451 -7.1(3)
C41 N42 C43 C44 1.5(2)
C421 N42 C43 C44 -176.42(19)
C41 N42 C43 C46 -179.1(2)
C421 N42 C43 C46 3.0(3)
N42 C43 C44 C49 179.00(17)
C46 C43 C44 C49 -0.5(3)
N42 C43 C44 N45 -2.00(19)
C46 C43 C44 N45 178.49(17)
C41 N45 C44 C49 -179.22(19)
C451 N45 C44 C49 11.2(3)
C41 N45 C44 C43 1.9(2)
C451 N45 C44 C43 -167.67(16)
N42 C43 C46 C47 -179.8(2)
C44 C43 C46 C47 -0.4(3)
C43 C46 C47 C48 0.5(3)
C46 C47 C48 C49 0.2(3)
C47 C48 C49 C44 -1.1(3)
C43 C44 C49 C48 1.3(3)
N45 C44 C49 C48 -177.49(18)
